data_4020686
loop_
_publ_author_name
'Tadatsugu Yamaguchi'
'Masahiro Irie'

_publ_section_title
;
 Photochromism of
 Bis(2-alkyl-1-benzofuran-3-yl)perfluorocyclopentene Derivatives
;
_journal_name_full 'Journal of Organic Chemistry'
_journal_page_first 10323
_journal_page_last 10328
_journal_paper_doi 10.1021/jo051372z
_journal_volume 70
_journal_year 2005
_chemical_formula_sum 'C23 H14 F6 O2'
_chemical_formula_weight 436.34
_space_group_IT_number 14
_symmetry_cell_setting monoclinic
_symmetry_space_group_name_Hall '-P 2yn'
_symmetry_space_group_name_H-M 'P 1 21/n 1'
_cell_angle_alpha 90.00
_cell_angle_beta 93.793(4)
_cell_angle_gamma 90.00
_cell_formula_units_Z 4
_cell_length_a 11.284(3)
_cell_length_b 9.340(2)
_cell_length_c 18.119(4)
_cell_measurement_temperature 123(2)
_cell_volume 1905.4(8)
_diffrn_ambient_temperature 123(2)
_exptl_crystal_density_diffrn 1.521
_cod_depositor_comments
;
The following automatic conversions were performed:
'_symmetry_cell_setting' value 'Monoclinic' changed to 'monoclinic'
according to '/home/saulius/struct/CIF-dictionaries/cif_core.dic'
dictionary named 'cif_core.dic' version 2.4.1 from 2010-06-29.

Automatic conversion script
Id: cif_fix_enum 1527 2010-12-29 10:47:43Z saulius 
;
_cod_original_sg_symbol_H-M 'P 21/n'
_cod_database_code 4020686

loop_
_symmetry_equiv_pos_as_xyz
'x, y, z'
'-x+1/2, y+1/2, -z+1/2'
'-x, -y, -z'
'x-1/2, -y-1/2, z-1/2'

loop_
_atom_site_label
_atom_site_type_symbol
_atom_site_fract_x
_atom_site_fract_y
_atom_site_fract_z
_atom_site_U_iso_or_equiv
_atom_site_adp_type
_atom_site_occupancy
_atom_site_symmetry_multiplicity
_atom_site_calc_flag
_atom_site_refinement_flags
_atom_site_disorder_assembly
_atom_site_disorder_group
F4 F -0.20239(10) 1.12322(12) 0.31500(6) 0.0292(3) Uani 1 1 d . . .
F3 F -0.01043(11) 1.14520(12) 0.31599(6) 0.0305(3) Uani 1 1 d . . .
F5 F -0.05358(11) 1.07291(12) 0.18004(6) 0.0319(3) Uani 1 1 d . . .
F2 F -0.18730(11) 0.86944(13) 0.37561(7) 0.0382(4) Uani 1 1 d . . .
F6 F -0.21037(10) 0.94999(13) 0.20295(6) 0.0316(3) Uani 1 1 d . . .
O2 O 0.14433(12) 0.56523(14) 0.16498(7) 0.0232(3) Uani 1 1 d . . .
F1 F -0.03244(12) 0.97626(13) 0.42746(6) 0.0406(4) Uani 1 1 d . . .
O1 O 0.18948(12) 0.51808(14) 0.33262(7) 0.0237(3) Uani 1 1 d . . .
C3 C 0.10699(18) 0.6614(2) 0.42056(11) 0.0219(5) Uani 1 1 d . . .
C14 C -0.02461(17) 0.8482(2) 0.24318(10) 0.0187(5) Uani 1 1 d . . .
C8 C 0.17271(18) 0.5391(2) 0.40644(11) 0.0214(5) Uani 1 1 d . . .
C22 C 0.09937(18) 0.6332(2) 0.10170(11) 0.0216(5) Uani 1 1 d . . .
C17 C 0.02075(18) 0.7441(2) 0.11510(11) 0.0217(5) Uani 1 1 d . . .
C12 C -0.10123(17) 1.0507(2) 0.30624(11) 0.0211(5) Uani 1 1 d . . .
C7 C 0.21410(18) 0.4456(2) 0.46116(11) 0.0251(5) Uani 1 1 d . . .
H7 H 0.2587 0.3629 0.4503 0.030 Uiso 1 1 calc R . .
C19 C -0.00416(19) 0.7857(2) -0.01501(11) 0.0268(5) Uani 1 1 d . . .
H19 H -0.0397 0.8365 -0.0562 0.032 Uiso 1 1 calc R . .
C11 C -0.07932(18) 0.9278(2) 0.36170(11) 0.0233(5) Uani 1 1 d . . .
C13 C -0.09704(18) 0.9804(2) 0.22937(11) 0.0215(5) Uani 1 1 d . . .
C18 C -0.03270(19) 0.8217(2) 0.05580(11) 0.0252(5) Uani 1 1 d . . .
H18 H -0.0870 0.8969 0.0639 0.030 Uiso 1 1 calc R . .
C16 C 0.01469(17) 0.7529(2) 0.19490(10) 0.0216(5) Uani 1 1 d . . .
C4 C 0.08137(19) 0.6922(2) 0.49354(11) 0.0263(5) Uani 1 1 d . . .
H4 H 0.0364 0.7745 0.5046 0.032 Uiso 1 1 calc R . .
C10 C -0.00381(17) 0.8256(2) 0.32281(10) 0.0183(5) Uani 1 1 d . . .
C20 C 0.07600(19) 0.6760(2) -0.02660(11) 0.0268(5) Uani 1 1 d . . .
H20 H 0.0949 0.6546 -0.0757 0.032 Uiso 1 1 calc R . .
C2 C 0.07422(17) 0.7257(2) 0.34926(11) 0.0208(5) Uani 1 1 d . . .
C9 C 0.26003(18) 0.7372(2) 0.27810(12) 0.0285(5) Uani 1 1 d . . .
H9A H 0.3052 0.7596 0.3247 0.043 Uiso 1 1 calc R . .
H9B H 0.2351 0.8264 0.2531 0.043 Uiso 1 1 calc R . .
H9C H 0.3100 0.6820 0.2462 0.043 Uiso 1 1 calc R . .
C23 C -0.02092(18) 0.5005(2) 0.23887(12) 0.0263(5) Uani 1 1 d . . .
H23A H -0.0729 0.4873 0.1939 0.039 Uiso 1 1 calc R . .
H23B H -0.0683 0.5318 0.2793 0.039 Uiso 1 1 calc R . .
H23C H 0.0184 0.4097 0.2523 0.039 Uiso 1 1 calc R . .
C1 C 0.15030(19) 0.6491(2) 0.29406(11) 0.0258(5) Uani 1 1 d . . .
C15 C 0.07349(19) 0.6148(2) 0.22496(11) 0.0246(5) Uani 1 1 d . . .
C21 C 0.12906(18) 0.5971(2) 0.03127(11) 0.0246(5) Uani 1 1 d . . .
H21 H 0.1832 0.5218 0.0230 0.030 Uiso 1 1 calc R . .
C6 C 0.18743(19) 0.4785(2) 0.53286(11) 0.0265(5) Uani 1 1 d . . .
H6 H 0.2139 0.4162 0.5720 0.032 Uiso 1 1 calc R . .
C5 C 0.12292(19) 0.6002(2) 0.54893(11) 0.0269(5) Uani 1 1 d . . .
H5 H 0.1072 0.6202 0.5988 0.032 Uiso 1 1 calc R . .

loop_
_atom_site_aniso_label
_atom_site_aniso_U_11
_atom_site_aniso_U_22
_atom_site_aniso_U_33
_atom_site_aniso_U_23
_atom_site_aniso_U_13
_atom_site_aniso_U_12
F4 0.0285(7) 0.0320(7) 0.0271(7) -0.0014(5) 0.0014(5) 0.0139(6)
F3 0.0330(7) 0.0262(7) 0.0319(7) -0.0025(5) -0.0007(6) -0.0026(6)
F5 0.0450(8) 0.0277(7) 0.0240(7) 0.0088(5) 0.0091(6) 0.0084(6)
F2 0.0358(8) 0.0369(8) 0.0444(8) 0.0109(6) 0.0224(6) 0.0081(6)
F6 0.0236(7) 0.0412(8) 0.0287(7) -0.0073(6) -0.0078(5) 0.0083(6)
O2 0.0273(8) 0.0229(8) 0.0201(8) -0.0008(6) 0.0060(6) 0.0049(6)
F1 0.0679(10) 0.0335(8) 0.0189(7) -0.0077(6) -0.0089(6) 0.0207(7)
O1 0.0278(8) 0.0233(8) 0.0200(8) 0.0028(6) 0.0014(6) 0.0096(6)
C3 0.0242(12) 0.0221(11) 0.0190(11) 0.0015(9) -0.0018(9) 0.0013(9)
C14 0.0167(11) 0.0214(11) 0.0178(11) 0.0025(9) -0.0003(8) 0.0009(9)
C8 0.0209(11) 0.0235(11) 0.0194(11) -0.0003(9) -0.0005(9) 0.0000(10)
C22 0.0242(12) 0.0211(11) 0.0196(11) -0.0006(9) 0.0031(9) -0.0034(9)
C17 0.0233(11) 0.0234(11) 0.0186(11) -0.0014(9) 0.0035(9) -0.0014(10)
C12 0.0172(11) 0.0191(11) 0.0270(12) -0.0012(9) 0.0016(9) 0.0034(10)
C7 0.0225(12) 0.0232(12) 0.0289(12) 0.0031(9) -0.0048(9) 0.0023(9)
C19 0.0290(12) 0.0349(13) 0.0162(12) 0.0003(9) -0.0021(9) -0.0086(11)
C11 0.0266(12) 0.0272(12) 0.0159(11) -0.0025(9) 0.0002(9) 0.0016(10)
C13 0.0199(12) 0.0249(12) 0.0197(11) 0.0041(9) 0.0010(9) 0.0020(9)
C18 0.0247(12) 0.0282(12) 0.0224(12) 0.0014(9) -0.0002(9) -0.0009(10)
C16 0.0222(11) 0.0240(11) 0.0184(11) 0.0013(9) 0.0003(9) 0.0022(9)
C4 0.0293(13) 0.0253(12) 0.0236(12) -0.0020(9) -0.0030(9) 0.0025(10)
C10 0.0196(11) 0.0188(11) 0.0163(11) 0.0000(8) 0.0004(8) -0.0011(9)
C20 0.0294(13) 0.0334(13) 0.0182(12) -0.0051(10) 0.0047(9) -0.0135(11)
C2 0.0236(12) 0.0199(11) 0.0187(11) -0.0010(9) -0.0010(9) 0.0028(9)
C9 0.0209(12) 0.0284(12) 0.0359(13) 0.0015(10) 0.0001(10) -0.0008(10)
C23 0.0237(12) 0.0242(12) 0.0307(12) -0.0023(10) 0.0005(9) -0.0023(10)
C1 0.0289(13) 0.0238(12) 0.0244(12) 0.0022(9) -0.0002(9) 0.0065(10)
C15 0.0276(12) 0.0252(11) 0.0216(11) -0.0011(9) 0.0055(9) 0.0063(10)
C21 0.0250(12) 0.0240(12) 0.0256(12) -0.0065(10) 0.0070(9) -0.0067(10)
C6 0.0295(13) 0.0263(12) 0.0223(12) 0.0053(9) -0.0091(9) -0.0006(10)
C5 0.0324(13) 0.0301(13) 0.0175(11) 0.0004(9) -0.0045(9) 0.0008(11)

loop_
_geom_bond_atom_site_label_1
_geom_bond_atom_site_label_2
_geom_bond_distance
_geom_bond_site_symmetry_2
_geom_bond_publ_flag
F4 C12 1.346(2) . ?
F3 C12 1.355(2) . ?
F5 C13 1.358(2) . ?
F2 C11 1.373(2) . ?
F6 C13 1.365(2) . ?
O2 C22 1.377(2) . ?
O2 C15 1.466(2) . ?
F1 C11 1.349(2) . ?
O1 C8 1.377(2) . ?
O1 C1 1.463(2) . ?
C3 C8 1.394(3) . ?
C3 C4 1.402(3) . ?
C3 C2 1.450(3) . ?
C14 C16 1.343(3) . ?
C14 C10 1.462(3) . ?
C14 C13 1.493(3) . ?
C8 C7 1.379(3) . ?
C22 C21 1.382(3) . ?
C22 C17 1.396(3) . ?
C17 C18 1.399(3) . ?
C17 C16 1.454(3) . ?
C12 C11 1.535(3) . ?
C12 C13 1.543(3) . ?
C7 C6 1.387(3) . ?
C19 C18 1.385(3) . ?
C19 C20 1.392(3) . ?
C11 C10 1.488(3) . ?
C16 C15 1.534(3) . ?
C4 C5 1.380(3) . ?
C10 C2 1.349(3) . ?
C20 C21 1.385(3) . ?
C2 C1 1.537(3) . ?
C9 C1 1.530(3) . ?
C23 C15 1.541(3) . ?
C1 C15 1.509(3) . ?
C6 C5 1.391(3) . ?
